data_1532104
loop_
_publ_author_name
'Roberts, M.A.'
'Fitch, A.N.'

_publ_section_title
;
 The crystal structures of Ag4 Ge7 O16 * 6(D2 O) and Na3 (N D4) Ge7 O16 *
 (D2 O) refined from high resolution synchrotron radiation and neutron
 powder diffraction data
;
_journal_name_full 'Journal of Physics and Chemistry of Solids'
_journal_page_first 1209
_journal_page_last 1218
_journal_volume 52
_journal_year 1991
_chemical_formula_sum 'Ag4 D11.4 Ge7 O21.7'
_chemical_name_systematic 'Ag4 (Ge7 O16) (D2 O)5.7'
_space_group_IT_number 160
_symmetry_space_group_name_Hall 'P 3* -2'
_symmetry_space_group_name_H-M 'R 3 m :R'
_cell_angle_alpha 88.81
_cell_angle_beta 88.81
_cell_angle_gamma 88.81
_cell_formula_units_Z 1
_cell_length_a 7.762
_cell_length_b 7.762
_cell_length_c 7.762
_cell_volume 467.352
_citation_journal_id_ASTM JPCSAW
_cod_data_source_file Roberts_JPCSAW_1991_635.cif
_cod_data_source_block D11.4Ag4Ge7O21.7
_cod_original_cell_volume 467.3515
_cod_original_sg_symbol_Hall 'R 3 -2" (-y+z,x+z,-x+y+z)'
_cod_original_formula_sum 'D11.4 Ag4 Ge7 O21.7'
_cod_database_code 1532104

loop_
_symmetry_equiv_pos_as_xyz
x,y,z
z,x,y
y,z,x
y,x,z
z,y,x
x,z,y

loop_
_atom_site_label
_atom_site_type_symbol
_atom_site_fract_x
_atom_site_fract_y
_atom_site_fract_z
_atom_site_occupancy
_atom_site_U_iso_or_equiv
Ag1 Ag+1 0.79 0.79 0.79 1 0.0
Ge3 Ge+4 0.6308 0.6308 0.3551 1 0.0
D2 D+1 0.2613 0.2613 0.7775 0.9 0.0
Ge2 Ge+4 0.3602 0.3602 0.3602 1 0.0
O1 O-2 0.3689 0.3689 0.1249 1 0.0
O3 O-2 0.6259 0.3594 0.8659 1 0.0
D1 D+1 0.2557 0.2557 0.982 0.9 0.0
O4 O-2 0.6086 0.6086 0.6086 1 0.0
O6 O-2 0.2073 0.2073 0.879 0.9 0.0
Ag2 Ag+1 0.93 0.93 0.342 1 0.0
Ge1 Ge+4 0.4992 0.4992 -0.0033 1 0.0
D3 D+1 -0.034 0.1141 0.65 1 0.0
O5 O-2 0.3795 0.3795 0.6137 1 0.0
O2 O-2 0.6273 0.6273 0.1195 1 0.0
O7 O-2 -0.012 -0.012 0.651 1 0.0
